data_7132627
loop_
_publ_author_name
'Obi, Akachukwu D.'
'Deng, Chun-Lin'
'Alexis, Andrew J.'
'Dickie, Diane A.'
'Gilliard, Jr, Robert J'

_publ_section_title
;
 Geminal bimetallic coordination of a carbone to main-group and transition
 metals.
;
_journal_issue 14
_journal_name_full 'Chemical communications (Cambridge, England)'
_journal_page_first 1880
_journal_page_last 1883
_journal_paper_doi 10.1039/d3cc06226k
_journal_volume 60
_journal_year 2024
_chemical_absolute_configuration ad
_chemical_formula_sum 'C38.49 H30.98 Cl3.98 P2 Sb'
_chemical_formula_weight 818.43
_space_group_crystal_system orthorhombic
_space_group_IT_number 43
_space_group_name_Hall 'F 2 -2d'
_space_group_name_H-M_alt 'F d d 2'
_atom_sites_solution_hydrogens geom
_atom_sites_solution_primary dual
_audit_update_record
;
2024-01-10 deposited with the CCDC.	2024-01-16 downloaded from the CCDC.
;
_cell_angle_alpha 90
_cell_angle_beta 90
_cell_angle_gamma 90
_cell_formula_units_Z 16
_cell_length_a 28.250(2)
_cell_length_b 31.290(3)
_cell_length_c 15.7735(12)
_cell_measurement_reflns_used 9910
_cell_measurement_temperature 100.(2)
_cell_measurement_theta_max 28.5963
_cell_measurement_theta_min 2.4495
_cell_volume 13943(2)
_computing_cell_refinement 'SAINT V8.40B (Bruker Nano, Inc., 2019)'
_computing_data_collection 'Bruker Instrument Service v2017.5.0.0'
_computing_data_reduction 'SAINT V8.40B (Bruker Nano, Inc., 2019)'
_computing_molecular_graphics 'shelXle (C.B. Huebschle, rev 994)'
_computing_structure_refinement 'SHELXL-2018/3 (Sheldrick, 2018)'
_computing_structure_solution 'SHELXT 2018/2 (Sheldrick, 2018)'
_diffrn_ambient_temperature 100.(2)
_diffrn_detector_area_resol_mean 8.3333
_diffrn_measured_fraction_theta_full 0.998
_diffrn_measured_fraction_theta_max 0.998
_diffrn_measurement_device_type 'Bruker Kappa APEXII CCD'
_diffrn_measurement_method '\f and \w scans'
_diffrn_radiation_monochromator graphite
_diffrn_radiation_type 'Mo K\a'
_diffrn_radiation_wavelength 0.71073
_diffrn_reflns_av_R_equivalents 0.0498
_diffrn_reflns_av_unetI/netI 0.0403
_diffrn_reflns_limit_h_max 40
_diffrn_reflns_limit_h_min -40
_diffrn_reflns_limit_k_max 44
_diffrn_reflns_limit_k_min -44
_diffrn_reflns_limit_l_max 22
_diffrn_reflns_limit_l_min -22
_diffrn_reflns_number 57234
_diffrn_reflns_theta_full 25.24
_diffrn_reflns_theta_max 30.56
_diffrn_reflns_theta_min 1.61
_diffrn_source 'fine-focus sealed tube'
_diffrn_source_current 30.0
_diffrn_source_power 1.50
_diffrn_source_voltage 50
_exptl_absorpt_coefficient_mu 1.217
_exptl_absorpt_correction_T_max 0.79
_exptl_absorpt_correction_T_min 0.72
_exptl_absorpt_correction_type multi-scan
_exptl_absorpt_process_details
;
SADABS-2016/2 - Bruker AXS area detector scaling and absorption correction
;
_exptl_crystal_colour 'clear colourless'
_exptl_crystal_density_diffrn 1.560
_exptl_crystal_density_method 'not measured'
_exptl_crystal_description block
_exptl_crystal_F_000 6571
_exptl_crystal_size_max 0.277
_exptl_crystal_size_mid 0.223
_exptl_crystal_size_min 0.202
_refine_diff_density_max 0.599
_refine_diff_density_min -0.481
_refine_ls_abs_structure_details
;

Flack x determined using 4204 quotients [(I+)-(I-)]/[(I+)+(I-)]
(Parsons, Flack and Wagner, Acta Cryst. B69 (2013) 249-259).
;
_refine_ls_abs_structure_Flack -0.034(7)
_refine_ls_extinction_method none
_refine_ls_goodness_of_fit_ref 1.043
_refine_ls_hydrogen_treatment constr
_refine_ls_matrix_type full
_refine_ls_number_parameters 473
_refine_ls_number_reflns 10638
_refine_ls_number_restraints 31
_refine_ls_restrained_S_all 1.046
_refine_ls_R_factor_all 0.0402
_refine_ls_R_factor_gt 0.0308
_refine_ls_shift/su_max 0.002
_refine_ls_shift/su_mean 0.000
_refine_ls_structure_factor_coef Fsqd
_refine_ls_weighting_details 'w=1/[\s^2^(Fo^2^)+(0.0260P)^2^+28.7201P] where P=(Fo^2^+2Fc^2^)/3'
_refine_ls_weighting_scheme calc
_refine_ls_wR_factor_gt 0.0606
_refine_ls_wR_factor_ref 0.0649
_reflns_Friedel_coverage 0.926
_reflns_Friedel_fraction_full 1.000
_reflns_Friedel_fraction_max 0.989
_reflns_number_gt 9526
_reflns_number_total 10638
_reflns_threshold_expression 'I > 2\s(I)'
_cod_data_source_file d3cc06226k2.cif
_cod_data_source_block 1
_cod_depositor_comments
;
The following automatic conversions were performed:

data item '_exptl_absorpt_correction_type' value 'Multi-Scan' was
changed to 'multi-scan' in accordance with the
/home/data/users/saulius/crontab/automatic-downloads/rss-feeds/RSC/lib/dictionaries/cif_core.dic
dictionary named 'cif_core.dic' version 2.4.2 last updated on
2011-04-26.

Automatic conversion script
Id: cif_fix_values 8170 2020-07-09 18:12:32Z antanas 

 Adding full bibliography for 7132627--7132633.cif.
;
_cod_original_cell_volume 13943.(2)
_cod_database_code 7132627

loop_
_space_group_symop_operation_xyz
'x, y, z'
'-x, -y, z'
'x+1/4, -y+1/4, z+1/4'
'-x+1/4, y+1/4, z+1/4'
'x, y+1/2, z+1/2'
'-x, -y+1/2, z+1/2'
'x+1/4, -y+3/4, z+3/4'
'-x+1/4, y+3/4, z+3/4'
'x+1/2, y, z+1/2'
'-x+1/2, -y, z+1/2'
'x+3/4, -y+1/4, z+3/4'
'-x+3/4, y+1/4, z+3/4'
'x+1/2, y+1/2, z'
'-x+1/2, -y+1/2, z'
'x+3/4, -y+3/4, z+1/4'
'-x+3/4, y+3/4, z+1/4'

loop_
_atom_site_type_symbol
_atom_site_label
_atom_site_fract_x
_atom_site_fract_y
_atom_site_fract_z
_atom_site_U_iso_or_equiv
_atom_site_adp_type
_atom_site_calc_flag
_atom_site_refinement_flags_adp
_atom_site_refinement_flags_occupancy
_atom_site_refinement_flags_posn
_atom_site_occupancy
_atom_site_disorder_assembly
_atom_site_disorder_group
Sb Sb1 0.66681(2) 0.55667(2) 0.44248(2) 0.01558(5) Uani d . . . 1.0 . .
Cl Cl1 0.66760(4) 0.64651(3) 0.41764(7) 0.0292(2) Uani d . . . 1.0 . .
P P1 0.63043(3) 0.47904(3) 0.56110(6) 0.01320(17) Uani d . . . 1.0 . .
P P2 0.73075(3) 0.47440(3) 0.48050(6) 0.01373(17) Uani d . . . 1.0 . .
C C1 0.67394(12) 0.48954(11) 0.4914(2) 0.0149(7) Uani d . . . 1.0 . .
C C2 0.63090(12) 0.56696(12) 0.5633(3) 0.0141(7) Uani d . . . 1.0 . .
C C3 0.61436(13) 0.53058(11) 0.6060(2) 0.0159(7) Uani d . . . 1.0 . .
C C4 0.58655(14) 0.53424(12) 0.6788(3) 0.0200(8) Uani d . . . 1.0 . .
H H4 0.57496 0.5094 0.706509 0.024 Uiso calc U . R 1.0 . .
C C5 0.57602(14) 0.57456(13) 0.7102(2) 0.0209(8) Uani d . . . 1.0 . .
H H5 0.557462 0.577321 0.760117 0.025 Uiso calc U . R 1.0 . .
C C6 0.59239(13) 0.61075(12) 0.6693(2) 0.0192(8) Uani d . . . 1.0 . .
H H6 0.585409 0.63821 0.691714 0.023 Uiso calc U . R 1.0 . .
C C7 0.61894(13) 0.60721(12) 0.5956(2) 0.0173(7) Uani d . . . 1.0 . .
H H7 0.629081 0.632271 0.566895 0.021 Uiso calc U . R 1.0 . .
C C8 0.57693(12) 0.45887(11) 0.5111(2) 0.0153(7) Uani d . . . 1.0 . .
C C9 0.57427(13) 0.45701(13) 0.4238(3) 0.0226(8) Uani d . . . 1.0 . .
H H9 0.600807 0.465377 0.390786 0.027 Uiso calc U . R 1.0 . .
C C10 0.53313(15) 0.44301(15) 0.3834(3) 0.0286(9) Uani d . . . 1.0 . .
H H10 0.531629 0.441786 0.323307 0.034 Uiso calc U . R 1.0 . .
C C11 0.49460(13) 0.43094(13) 0.4319(3) 0.0260(9) Uani d . . . 1.0 . .
H H11 0.466332 0.421634 0.404997 0.031 Uiso calc U . R 1.0 . .
C C12 0.49711(14) 0.43239(14) 0.5201(3) 0.0251(9) Uani d . . . 1.0 . .
H H12 0.470767 0.423681 0.553323 0.03 Uiso calc U . R 1.0 . .
C C13 0.53779(13) 0.44645(13) 0.5589(3) 0.0222(8) Uani d . . . 1.0 . .
H H13 0.539241 0.447719 0.619023 0.027 Uiso calc U . R 1.0 . .
C C14 0.64263(13) 0.44297(11) 0.6475(2) 0.0160(7) Uani d . . . 1.0 . .
C C15 0.63547(14) 0.39900(12) 0.6375(3) 0.0205(8) Uani d . . . 1.0 . .
H H15 0.622061 0.388277 0.5865 0.025 Uiso calc U . R 1.0 . .
C C16 0.64786(15) 0.37129(12) 0.7016(3) 0.0281(9) Uani d . . . 1.0 . .
H H16 0.643813 0.341397 0.693882 0.034 Uiso calc U . R 1.0 . .
C C17 0.66626(17) 0.38666(14) 0.7776(3) 0.0300(9) Uani d . . . 1.0 . .
H H17 0.674034 0.367398 0.822025 0.036 Uiso calc U . R 1.0 . .
C C18 0.67320(17) 0.43029(14) 0.7881(3) 0.0295(10) Uani d . . . 1.0 . .
H H18 0.685802 0.440989 0.839787 0.035 Uiso calc U . R 1.0 . .
C C19 0.66165(15) 0.45818(13) 0.7229(3) 0.0241(8) Uani d . . . 1.0 . .
H H19 0.666798 0.487978 0.729889 0.029 Uiso calc U . R 1.0 . .
C C20 0.74122(13) 0.56155(11) 0.4778(2) 0.0166(7) Uani d . . . 1.0 . .
C C21 0.76525(13) 0.52290(11) 0.4911(2) 0.0177(7) Uani d . . . 1.0 . .
C C22 0.81343(13) 0.52222(13) 0.5108(3) 0.0233(8) Uani d . . . 1.0 . .
H H22 0.829519 0.495808 0.518045 0.028 Uiso calc U . R 1.0 . .
C C23 0.83764(14) 0.56080(13) 0.5195(3) 0.0266(9) Uani d . . . 1.0 . .
H H23 0.870212 0.560745 0.534476 0.032 Uiso calc U . R 1.0 . .
C C24 0.81446(15) 0.59911(13) 0.5065(3) 0.0238(8) Uani d . . . 1.0 . .
H H24 0.831203 0.625269 0.512495 0.029 Uiso calc U . R 1.0 . .
C C25 0.76674(14) 0.59964(12) 0.4846(3) 0.0201(8) Uani d . . . 1.0 . .
H H25 0.751383 0.626139 0.474157 0.024 Uiso calc U . R 1.0 . .
C C26 0.74311(13) 0.45492(11) 0.3739(2) 0.0163(7) Uani d . . . 1.0 . .
C C27 0.70601(14) 0.45097(12) 0.3168(2) 0.0205(8) Uani d . . . 1.0 . .
H H27 0.674776 0.45824 0.33381 0.025 Uiso calc U . R 1.0 . .
C C28 0.71422(16) 0.43647(13) 0.2348(3) 0.0269(9) Uani d . . . 1.0 . .
H H28 0.68863 0.433213 0.196246 0.032 Uiso calc U . R 1.0 . .
C C29 0.76004(16) 0.42678(13) 0.2096(3) 0.0262(9) Uani d . . . 1.0 . .
H H29 0.765898 0.417052 0.153522 0.031 Uiso calc U . R 1.0 . .
C C30 0.79700(16) 0.43122(13) 0.2656(3) 0.0271(9) Uani d . . . 1.0 . .
H H30 0.828285 0.424484 0.248086 0.032 Uiso calc U . R 1.0 . .
C C31 0.78894(15) 0.44542(13) 0.3473(3) 0.0230(8) Uani d . . . 1.0 . .
H H31 0.814724 0.448717 0.38543 0.028 Uiso calc U . R 1.0 . .
C C32 0.75616(13) 0.43570(12) 0.5525(3) 0.0182(7) Uani d . . . 1.0 . .
C C33 0.76476(16) 0.44808(14) 0.6362(3) 0.0287(9) Uani d . . . 1.0 . .
H H33 0.757068 0.476186 0.654327 0.034 Uiso calc U . R 1.0 . .
C C34 0.78457(17) 0.41919(17) 0.6927(4) 0.0423(11) Uani d . . . 1.0 . .
H H34 0.790259 0.427536 0.749683 0.051 Uiso calc U . R 1.0 . .
C C35 0.79604(18) 0.37842(18) 0.6666(3) 0.0441(13) Uani d . . . 1.0 . .
H H35 0.809609 0.358841 0.705669 0.053 Uiso calc U . R 1.0 . .
C C36 0.78790(16) 0.36597(15) 0.5841(3) 0.0347(11) Uani d . . . 1.0 . .
H H36 0.796135 0.337928 0.566291 0.042 Uiso calc U . R 1.0 . .
C C37 0.76773(14) 0.39426(12) 0.5270(3) 0.0228(8) Uani d . . . 1.0 . .
H H37 0.76176 0.385459 0.470314 0.027 Uiso calc U . R 1.0 . .
Cl Cl2 0.92373(9) 0.50021(8) 0.4172(2) 0.0468(7) Uani d . P . 0.5 A -1
Cl Cl3 1.01906(10) 0.49914(10) 0.3497(2) 0.0565(8) Uani d . P . 0.5 A -1
C C38 0.9807(4) 0.4784(4) 0.4275(8) 0.048(3) Uani d . P . 0.5 A -1
H H38A 0.978989 0.446912 0.421736 0.057 Uiso calc U P R 0.5 A -1
H H38B 0.993379 0.485028 0.484496 0.057 Uiso calc U P R 0.5 A -1
Cl Cl4 0.88122(14) 0.47421(14) 0.6953(4) 0.0445(11) Uani d . P D 0.348(5) B 1
Cl Cl5 0.9790(7) 0.4570(6) 0.6551(8) 0.0265(17) Uani d . P D 0.348(5) B 1
C C39 0.9380(6) 0.4714(12) 0.7339(18) 0.0496(11) Uani d . P D 0.348(5) B 1
H H39A 0.939221 0.450091 0.780289 0.059 Uiso calc U P R 0.348(5) B 1
H H39B 0.947015 0.499477 0.75781 0.059 Uiso calc U P R 0.348(5) B 1
Cl Cl4A 0.9262(2) 0.4763(2) 0.5623(3) 0.0349(10) Uani d . P D 0.415(5) C 2
Cl Cl5A 0.93424(17) 0.46405(14) 0.7441(4) 0.0496(11) Uani d . P D 0.415(5) C 2
C C39A 0.9063(4) 0.4921(3) 0.6622(6) 0.026(2) Uani d . P D 0.415(5) C 2
H H39C 0.871739 0.487396 0.665869 0.031 Uiso calc U P R 0.415(5) C 2
H H39D 0.912329 0.523031 0.669499 0.031 Uiso calc U P R 0.415(5) C 2
Cl Cl4B 0.8915(4) 0.4747(4) 0.7355(9) 0.0445(11) Uani d . P D 0.144(4) D 3
Cl Cl5B 0.9801(18) 0.4571(16) 0.641(2) 0.0265(17) Uani d . P D 0.144(4) D 3
C C39B 0.9358(11) 0.4932(9) 0.668(2) 0.026(2) Uani d . P D 0.144(4) D 3
H H39E 0.920568 0.503216 0.614783 0.031 Uiso calc U P R 0.144(4) D 3
H H39F 0.950917 0.518347 0.694566 0.031 Uiso calc U P R 0.144(4) D 3
Cl Cl4C 0.9239(14) 0.4786(13) 0.5388(15) 0.045(5) Uani d . P D 0.085(5) E 4
Cl Cl5C 0.9406(6) 0.4938(6) 0.7047(12) 0.045(5) Uani d . P D 0.085(5) E 4
C C39C 0.8992(13) 0.4700(14) 0.6385(19) 0.026(2) Uani d . P D 0.085(5) E 4
H H39G 0.867903 0.48395 0.643692 0.031 Uiso calc U P R 0.085(5) E 4
H H39H 0.895971 0.439152 0.650791 0.031 Uiso calc U P R 0.085(5) E 4

loop_
_atom_site_aniso_label
_atom_site_aniso_U_11
_atom_site_aniso_U_22
_atom_site_aniso_U_33
_atom_site_aniso_U_12
_atom_site_aniso_U_13
_atom_site_aniso_U_23
Sb1 0.01656(9) 0.01575(9) 0.01442(10) 0.00179(9) -0.00045(10) 0.00033(10)
Cl1 0.0353(5) 0.0193(4) 0.0329(6) 0.0050(4) 0.0003(5) 0.0075(4)
P1 0.0133(4) 0.0125(4) 0.0138(4) 0.0004(3) -0.0002(3) -0.0022(3)
P2 0.0120(4) 0.0121(4) 0.0172(4) -0.0004(3) -0.0004(3) -0.0018(3)
C1 0.0153(16) 0.0129(15) 0.0166(18) 0.0007(12) -0.0013(14) -0.0011(13)
C2 0.0113(16) 0.0145(15) 0.0164(17) 0.0021(12) -0.0026(13) -0.0007(13)
C3 0.0161(16) 0.0134(16) 0.0182(18) 0.0021(13) -0.0043(14) -0.0025(13)
C4 0.0215(17) 0.0195(16) 0.019(2) 0.0016(14) 0.0041(16) -0.0004(14)
C5 0.026(2) 0.0232(18) 0.014(2) 0.0086(15) 0.0004(15) -0.0046(14)
C6 0.0213(18) 0.0142(16) 0.022(2) 0.0048(13) -0.0024(14) -0.0040(13)
C7 0.0177(17) 0.0158(16) 0.0184(18) 0.0014(13) -0.0043(14) -0.0027(14)
C8 0.0148(17) 0.0129(15) 0.0181(18) 0.0008(13) -0.0009(14) -0.0030(13)
C9 0.0176(17) 0.028(2) 0.022(2) -0.0042(15) 0.0005(15) -0.0030(15)
C10 0.024(2) 0.043(3) 0.019(2) -0.0070(19) -0.0033(17) -0.0032(19)
C11 0.0156(16) 0.0282(19) 0.034(3) -0.0037(14) -0.0060(18) -0.0062(19)
C12 0.0177(18) 0.028(2) 0.029(2) -0.0026(15) 0.0041(17) -0.0040(17)
C13 0.0158(17) 0.029(2) 0.022(2) -0.0015(15) 0.0031(15) -0.0069(17)
C14 0.0165(17) 0.0152(16) 0.0163(17) 0.0024(13) -0.0005(14) 0.0005(14)
C15 0.0243(19) 0.0185(17) 0.0187(19) 0.0011(15) -0.0011(15) -0.0039(14)
C16 0.037(2) 0.0142(16) 0.033(2) 0.0033(15) -0.003(2) 0.0016(17)
C17 0.040(3) 0.022(2) 0.028(2) 0.0027(18) -0.0066(19) 0.0064(17)
C18 0.043(3) 0.024(2) 0.021(2) -0.0036(18) -0.0118(19) 0.0003(17)
C19 0.033(2) 0.0168(17) 0.023(2) -0.0005(15) -0.0060(17) -0.0004(15)
C20 0.0182(17) 0.0159(16) 0.0155(17) -0.0022(13) 0.0023(14) -0.0022(14)
C21 0.0172(17) 0.0144(16) 0.0213(19) -0.0024(13) -0.0007(14) -0.0035(14)
C22 0.0160(18) 0.0191(18) 0.035(2) -0.0021(14) -0.0005(17) -0.0018(16)
C23 0.0182(19) 0.026(2) 0.036(2) -0.0074(15) -0.0025(17) -0.0029(18)
C24 0.028(2) 0.0202(18) 0.024(2) -0.0093(16) 0.0019(17) -0.0053(16)
C25 0.0257(19) 0.0155(16) 0.0190(19) -0.0022(14) 0.0048(16) -0.0021(15)
C26 0.0171(17) 0.0112(16) 0.0205(19) -0.0011(13) 0.0027(15) 0.0006(14)
C27 0.0205(18) 0.0223(18) 0.0189(19) 0.0026(14) 0.0029(15) -0.0022(15)
C28 0.034(2) 0.030(2) 0.017(2) 0.0013(18) 0.0000(17) 0.0000(17)
C29 0.041(2) 0.0194(18) 0.018(2) 0.0007(17) 0.0104(18) -0.0016(15)
C30 0.030(2) 0.0181(18) 0.033(2) 0.0027(16) 0.0175(19) 0.0023(16)
C31 0.0203(19) 0.0211(18) 0.027(2) 0.0000(15) 0.0058(16) -0.0008(16)
C32 0.0138(16) 0.0177(17) 0.023(2) 0.0002(13) -0.0044(15) 0.0028(14)
C33 0.031(2) 0.029(2) 0.026(2) 0.0010(18) -0.0078(18) -0.0024(18)
C34 0.045(3) 0.050(3) 0.032(2) 0.007(2) -0.019(3) 0.004(3)
C35 0.036(3) 0.047(3) 0.048(3) 0.012(2) -0.010(2) 0.021(2)
C36 0.034(2) 0.026(2) 0.044(3) 0.0080(19) -0.001(2) 0.010(2)
C37 0.0210(19) 0.0181(18) 0.029(2) 0.0014(14) -0.0001(16) 0.0026(16)
Cl2 0.0416(13) 0.0296(11) 0.069(2) 0.0022(10) 0.0088(12) -0.0037(12)
Cl3 0.0620(17) 0.0428(14) 0.0646(18) 0.0063(15) 0.0343(14) 0.0170(14)
C38 0.037(5) 0.052(6) 0.054(7) -0.001(4) 0.019(5) 0.019(6)
Cl4 0.0235(18) 0.0585(19) 0.052(3) 0.0095(15) 0.000(2) 0.015(3)
Cl5 0.0294(15) 0.0227(10) 0.027(5) 0.0008(10) 0.005(3) 0.004(4)
C39 0.067(2) 0.024(2) 0.058(2) -0.0084(15) -0.0013(16) 0.0174(16)
Cl4A 0.0380(18) 0.0314(18) 0.035(2) 0.0014(13) -0.0129(19) -0.0124(19)
Cl5A 0.067(2) 0.024(2) 0.058(2) -0.0084(15) -0.0013(16) 0.0174(16)
C39A 0.026(5) 0.011(4) 0.041(6) 0.000(4) -0.005(5) -0.009(4)
Cl4B 0.0235(18) 0.0585(19) 0.052(3) 0.0095(15) 0.000(2) 0.015(3)
Cl5B 0.0294(15) 0.0227(10) 0.027(5) 0.0008(10) 0.005(3) 0.004(4)
C39B 0.026(5) 0.011(4) 0.041(6) 0.000(4) -0.005(5) -0.009(4)
Cl4C 0.047(8) 0.043(8) 0.045(9) 0.010(5) -0.011(7) -0.007(8)
Cl5C 0.047(8) 0.043(8) 0.045(9) 0.010(5) -0.011(7) -0.007(8)
C39C 0.026(5) 0.011(4) 0.041(6) 0.000(4) -0.005(5) -0.009(4)

loop_
_atom_type_symbol
_atom_type_description
_atom_type_scat_dispersion_real
_atom_type_scat_dispersion_imag
_atom_type_scat_source
C C 0.0033 0.0016 'International Tables Vol C Tables 4.2.6.8 and 6.1.1.4'
H H 0.0000 0.0000 'International Tables Vol C Tables 4.2.6.8 and 6.1.1.4'
Cl Cl 0.1484 0.1585 'International Tables Vol C Tables 4.2.6.8 and 6.1.1.4'
P P 0.1023 0.0942 'International Tables Vol C Tables 4.2.6.8 and 6.1.1.4'
Sb Sb -0.5866 1.5461 'International Tables Vol C Tables 4.2.6.8 and 6.1.1.4'

loop_
_geom_angle_atom_site_label_1
_geom_angle_atom_site_label_2
_geom_angle_atom_site_label_3
_geom_angle_site_symmetry_1
_geom_angle_site_symmetry_3
_geom_angle
_geom_angle_publ_flag
C20 Sb1 C2 . . 102.40(14) ?
C20 Sb1 C1 . . 83.77(13) ?
C2 Sb1 C1 . . 83.10(13) ?
C20 Sb1 Cl1 . . 87.61(10) ?
C2 Sb1 Cl1 . . 88.75(10) ?
C1 Sb1 Cl1 . . 166.58(9) ?
C1 P1 C14 . . 118.49(17) ?
C1 P1 C8 . . 113.07(18) ?
C14 P1 C8 . . 105.61(17) ?
C1 P1 C3 . . 105.32(17) ?
C14 P1 C3 . . 107.97(17) ?
C8 P1 C3 . . 105.62(16) ?
C1 P2 C32 . . 120.22(18) ?
C1 P2 C21 . . 105.55(17) ?
C32 P2 C21 . . 106.80(17) ?
C1 P2 C26 . . 111.78(18) ?
C32 P2 C26 . . 106.22(18) ?
C21 P2 C26 . . 105.22(17) ?
P2 C1 P1 . . 135.1(2) ?
P2 C1 Sb1 . . 108.30(17) ?
P1 C1 Sb1 . . 109.96(17) ?
C7 C2 C3 . . 118.4(4) ?
C7 C2 Sb1 . . 124.2(3) ?
C3 C2 Sb1 . . 117.0(3) ?
C4 C3 C2 . . 121.1(3) ?
C4 C3 P1 . . 122.3(3) ?
C2 C3 P1 . . 116.7(3) ?
C5 C4 C3 . . 119.3(4) ?
C5 C4 H4 . . 120.4 ?
C3 C4 H4 . . 120.4 ?
C6 C5 C4 . . 120.4(3) ?
C6 C5 H5 . . 119.8 ?
C4 C5 H5 . . 119.8 ?
C5 C6 C7 . . 120.4(3) ?
C5 C6 H6 . . 119.8 ?
C7 C6 H6 . . 119.8 ?
C6 C7 C2 . . 120.5(4) ?
C6 C7 H7 . . 119.8 ?
C2 C7 H7 . . 119.8 ?
C9 C8 C13 . . 119.0(3) ?
C9 C8 P1 . . 119.5(3) ?
C13 C8 P1 . . 121.5(3) ?
C8 C9 C10 . . 120.9(4) ?
C8 C9 H9 . . 119.5 ?
C10 C9 H9 . . 119.5 ?
C11 C10 C9 . . 119.2(4) ?
C11 C10 H10 . . 120.4 ?
C9 C10 H10 . . 120.4 ?
C10 C11 C12 . . 120.2(4) ?
C10 C11 H11 . . 119.9 ?
C12 C11 H11 . . 119.9 ?
C13 C12 C11 . . 119.8(4) ?
C13 C12 H12 . . 120.1 ?
C11 C12 H12 . . 120.1 ?
C12 C13 C8 . . 120.8(4) ?
C12 C13 H13 . . 119.6 ?
C8 C13 H13 . . 119.6 ?
C19 C14 C15 . . 119.3(3) ?
C19 C14 P1 . . 120.4(3) ?
C15 C14 P1 . . 120.2(3) ?
C16 C15 C14 . . 120.0(4) ?
C16 C15 H15 . . 120.0 ?
C14 C15 H15 . . 120.0 ?
C15 C16 C17 . . 120.6(4) ?
C15 C16 H16 . . 119.7 ?
C17 C16 H16 . . 119.7 ?
C18 C17 C16 . . 119.7(4) ?
C18 C17 H17 . . 120.2 ?
C16 C17 H17 . . 120.2 ?
C19 C18 C17 . . 119.7(4) ?
C19 C18 H18 . . 120.1 ?
C17 C18 H18 . . 120.1 ?
C18 C19 C14 . . 120.7(4) ?
C18 C19 H19 . . 119.7 ?
C14 C19 H19 . . 119.7 ?
C25 C20 C21 . . 118.3(3) ?
C25 C20 Sb1 . . 125.2(3) ?
C21 C20 Sb1 . . 116.4(3) ?
C22 C21 C20 . . 121.2(3) ?
C22 C21 P2 . . 122.2(3) ?
C20 C21 P2 . . 116.6(3) ?
C23 C22 C21 . . 119.1(4) ?
C23 C22 H22 . . 120.4 ?
C21 C22 H22 . . 120.4 ?
C24 C23 C22 . . 120.3(4) ?
C24 C23 H23 . . 119.9 ?
C22 C23 H23 . . 119.9 ?
C23 C24 C25 . . 120.4(4) ?
C23 C24 H24 . . 119.8 ?
C25 C24 H24 . . 119.8 ?
C24 C25 C20 . . 120.6(4) ?
C24 C25 H25 . . 119.7 ?
C20 C25 H25 . . 119.7 ?
C27 C26 C31 . . 119.2(4) ?
C27 C26 P2 . . 119.0(3) ?
C31 C26 P2 . . 121.8(3) ?
C26 C27 C28 . . 120.5(4) ?
C26 C27 H27 . . 119.8 ?
C28 C27 H27 . . 119.8 ?
C29 C28 C27 . . 119.6(4) ?
C29 C28 H28 . . 120.2 ?
C27 C28 H28 . . 120.2 ?
C30 C29 C28 . . 120.1(4) ?
C30 C29 H29 . . 119.9 ?
C28 C29 H29 . . 119.9 ?
C29 C30 C31 . . 120.5(4) ?
C29 C30 H30 . . 119.8 ?
C31 C30 H30 . . 119.8 ?
C30 C31 C26 . . 120.2(4) ?
C30 C31 H31 . . 119.9 ?
C26 C31 H31 . . 119.9 ?
C37 C32 C33 . . 119.3(4) ?
C37 C32 P2 . . 122.2(3) ?
C33 C32 P2 . . 118.5(3) ?
C34 C33 C32 . . 119.8(4) ?
C34 C33 H33 . . 120.1 ?
C32 C33 H33 . . 120.1 ?
C35 C34 C33 . . 120.4(5) ?
C35 C34 H34 . . 119.8 ?
C33 C34 H34 . . 119.8 ?
C36 C35 C34 . . 120.3(5) ?
C36 C35 H35 . . 119.9 ?
C34 C35 H35 . . 119.9 ?
C35 C36 C37 . . 120.1(5) ?
C35 C36 H36 . . 119.9 ?
C37 C36 H36 . . 119.9 ?
C36 C37 C32 . . 120.1(4) ?
C36 C37 H37 . . 119.9 ?
C32 C37 H37 . . 119.9 ?
Cl2 C38 Cl3 . . 110.9(6) ?
Cl2 C38 H38A . . 109.5 ?
Cl3 C38 H38A . . 109.5 ?
Cl2 C38 H38B . . 109.5 ?
Cl3 C38 H38B . . 109.5 ?
H38A C38 H38B . . 108.1 ?
Cl4 C39 Cl5 . . 112.2(18) ?
Cl4 C39 H39A . . 109.2 ?
Cl5 C39 H39A . . 109.2 ?
Cl4 C39 H39B . . 109.2 ?
Cl5 C39 H39B . . 109.2 ?
H39A C39 H39B . . 107.9 ?
Cl4A C39A Cl5A . . 112.3(6) ?
Cl4A C39A H39C . . 109.1 ?
Cl5A C39A H39C . . 109.1 ?
Cl4A C39A H39D . . 109.1 ?
Cl5A C39A H39D . . 109.1 ?
H39C C39A H39D . . 107.9 ?
Cl5B C39B Cl4B . . 117.(2) ?
Cl5B C39B H39E . . 108.1 ?
Cl4B C39B H39E . . 108.1 ?
Cl5B C39B H39F . . 108.1 ?
Cl4B C39B H39F . . 108.1 ?
H39E C39B H39F . . 107.3 ?
Cl5C C39C Cl4C . . 102.0(17) ?
Cl5C C39C H39G . . 111.4 ?
Cl4C C39C H39G . . 111.4 ?
Cl5C C39C H39H . . 111.4 ?
Cl4C C39C H39H . . 111.4 ?
H39G C39C H39H . . 109.2 ?

loop_
_geom_bond_atom_site_label_1
_geom_bond_atom_site_label_2
_geom_bond_site_symmetry_2
_geom_bond_distance
_geom_bond_publ_flag
Sb1 C20 . 2.180(4) ?
Sb1 C2 . 2.183(4) ?
Sb1 C1 . 2.247(3) ?
Sb1 Cl1 . 2.8382(10) ?
P1 C1 . 1.682(4) ?
P1 C14 . 1.802(4) ?
P1 C8 . 1.818(4) ?
P1 C3 . 1.819(4) ?
P2 C1 . 1.682(4) ?
P2 C32 . 1.809(4) ?
P2 C21 . 1.811(4) ?
P2 C26 . 1.822(4) ?
C2 C7 . 1.400(5) ?
C2 C3 . 1.403(5) ?
C3 C4 . 1.395(5) ?
C4 C5 . 1.388(5) ?
C4 H4 . 0.95 ?
C5 C6 . 1.383(5) ?
C5 H5 . 0.95 ?
C6 C7 . 1.387(5) ?
C6 H6 . 0.95 ?
C7 H7 . 0.95 ?
C8 C9 . 1.380(6) ?
C8 C13 . 1.393(5) ?
C9 C10 . 1.396(6) ?
C9 H9 . 0.95 ?
C10 C11 . 1.383(6) ?
C10 H10 . 0.95 ?
C11 C12 . 1.394(6) ?
C11 H11 . 0.95 ?
C12 C13 . 1.374(5) ?
C12 H12 . 0.95 ?
C13 H13 . 0.95 ?
C14 C19 . 1.390(5) ?
C14 C15 . 1.399(5) ?
C15 C16 . 1.378(6) ?
C15 H15 . 0.95 ?
C16 C17 . 1.392(6) ?
C16 H16 . 0.95 ?
C17 C18 . 1.389(6) ?
C17 H17 . 0.95 ?
C18 C19 . 1.388(6) ?
C18 H18 . 0.95 ?
C19 H19 . 0.95 ?
C20 C25 . 1.397(5) ?
C20 C21 . 1.403(5) ?
C21 C22 . 1.396(5) ?
C22 C23 . 1.395(5) ?
C22 H22 . 0.95 ?
C23 C24 . 1.381(6) ?
C23 H23 . 0.95 ?
C24 C25 . 1.392(6) ?
C24 H24 . 0.95 ?
C25 H25 . 0.95 ?
C26 C27 . 1.388(5) ?
C26 C31 . 1.393(5) ?
C27 C28 . 1.390(6) ?
C27 H27 . 0.95 ?
C28 C29 . 1.388(6) ?
C28 H28 . 0.95 ?
C29 C30 . 1.375(6) ?
C29 H29 . 0.95 ?
C30 C31 . 1.382(6) ?
C30 H30 . 0.95 ?
C31 H31 . 0.95 ?
C32 C37 . 1.396(5) ?
C32 C33 . 1.397(6) ?
C33 C34 . 1.387(6) ?
C33 H33 . 0.95 ?
C34 C35 . 1.379(7) ?
C34 H34 . 0.95 ?
C35 C36 . 1.378(7) ?
C35 H35 . 0.95 ?
C36 C37 . 1.386(6) ?
C36 H36 . 0.95 ?
C37 H37 . 0.95 ?
Cl2 C38 . 1.756(11) ?
Cl3 C38 . 1.761(10) ?
C38 H38A . 0.99 ?
C38 H38B . 0.99 ?
Cl4 C39 . 1.72(2) ?
Cl5 C39 . 1.76(2) ?
C39 H39A . 0.99 ?
C39 H39B . 0.99 ?
Cl4A C39A . 1.744(10) ?
Cl5A C39A . 1.749(10) ?
C39A H39C . 0.99 ?
C39A H39D . 0.99 ?
Cl4B C39B . 1.74(2) ?
Cl5B C39B . 1.74(2) ?
C39B H39E . 0.99 ?
C39B H39F . 0.99 ?
Cl4C C39C . 1.74(2) ?
Cl5C C39C . 1.74(2) ?
C39C H39G . 0.99 ?
C39C H39H . 0.99 ?

loop_
_geom_torsion_atom_site_label_1
_geom_torsion_atom_site_label_2
_geom_torsion_atom_site_label_3
_geom_torsion_atom_site_label_4
_geom_torsion_site_symmetry_1
_geom_torsion_site_symmetry_2
_geom_torsion_site_symmetry_3
_geom_torsion_site_symmetry_4
_geom_torsion
_geom_torsion_publ_flag
C32 P2 C1 P1 . . . . 3.8(4) ?
C21 P2 C1 P1 . . . . -116.8(3) ?
C26 P2 C1 P1 . . . . 129.3(3) ?
C32 P2 C1 Sb1 . . . . 151.21(17) ?
C21 P2 C1 Sb1 . . . . 30.6(2) ?
C26 P2 C1 Sb1 . . . . -83.28(19) ?
C14 P1 C1 P2 . . . . -0.8(4) ?
C8 P1 C1 P2 . . . . -125.1(3) ?
C3 P1 C1 P2 . . . . 120.0(3) ?
C14 P1 C1 Sb1 . . . . -147.82(17) ?
C8 P1 C1 Sb1 . . . . 87.9(2) ?
C3 P1 C1 Sb1 . . . . -27.0(2) ?
C7 C2 C3 C4 . . . . 0.2(6) ?
Sb1 C2 C3 C4 . . . . -172.9(3) ?
C7 C2 C3 P1 . . . . 179.5(3) ?
Sb1 C2 C3 P1 . . . . 6.4(4) ?
C1 P1 C3 C4 . . . . -166.3(3) ?
C14 P1 C3 C4 . . . . -38.8(4) ?
C8 P1 C3 C4 . . . . 73.8(3) ?
C1 P1 C3 C2 . . . . 14.4(3) ?
C14 P1 C3 C2 . . . . 141.9(3) ?
C8 P1 C3 C2 . . . . -105.5(3) ?
C2 C3 C4 C5 . . . . -1.4(6) ?
P1 C3 C4 C5 . . . . 179.3(3) ?
C3 C4 C5 C6 . . . . 0.8(6) ?
C4 C5 C6 C7 . . . . 1.0(6) ?
C5 C6 C7 C2 . . . . -2.2(6) ?
C3 C2 C7 C6 . . . . 1.6(5) ?
Sb1 C2 C7 C6 . . . . 174.2(3) ?
C1 P1 C8 C9 . . . . -5.2(4) ?
C14 P1 C8 C9 . . . . -136.3(3) ?
C3 P1 C8 C9 . . . . 109.5(3) ?
C1 P1 C8 C13 . . . . 176.9(3) ?
C14 P1 C8 C13 . . . . 45.8(3) ?
C3 P1 C8 C13 . . . . -68.4(3) ?
C13 C8 C9 C10 . . . . 0.1(6) ?
P1 C8 C9 C10 . . . . -177.9(3) ?
C8 C9 C10 C11 . . . . 0.1(7) ?
C9 C10 C11 C12 . . . . -0.6(7) ?
C10 C11 C12 C13 . . . . 0.9(7) ?
C11 C12 C13 C8 . . . . -0.8(6) ?
C9 C8 C13 C12 . . . . 0.2(6) ?
P1 C8 C13 C12 . . . . 178.2(3) ?
C1 P1 C14 C19 . . . . 87.7(4) ?
C8 P1 C14 C19 . . . . -144.4(3) ?
C3 P1 C14 C19 . . . . -31.8(4) ?
C1 P1 C14 C15 . . . . -88.8(3) ?
C8 P1 C14 C15 . . . . 39.1(4) ?
C3 P1 C14 C15 . . . . 151.7(3) ?
C19 C14 C15 C16 . . . . -0.9(6) ?
P1 C14 C15 C16 . . . . 175.6(3) ?
C14 C15 C16 C17 . . . . 1.9(7) ?
C15 C16 C17 C18 . . . . -1.5(7) ?
C16 C17 C18 C19 . . . . 0.1(7) ?
C17 C18 C19 C14 . . . . 0.8(7) ?
C15 C14 C19 C18 . . . . -0.4(6) ?
P1 C14 C19 C18 . . . . -176.9(3) ?
C25 C20 C21 C22 . . . . 0.0(6) ?
Sb1 C20 C21 C22 . . . . 177.5(3) ?
C25 C20 C21 P2 . . . . -179.4(3) ?
Sb1 C20 C21 P2 . . . . -1.9(4) ?
C1 P2 C21 C22 . . . . 160.6(3) ?
C32 P2 C21 C22 . . . . 31.6(4) ?
C26 P2 C21 C22 . . . . -81.0(4) ?
C1 P2 C21 C20 . . . . -20.0(3) ?
C32 P2 C21 C20 . . . . -149.1(3) ?
C26 P2 C21 C20 . . . . 98.3(3) ?
C20 C21 C22 C23 . . . . 1.8(6) ?
P2 C21 C22 C23 . . . . -178.8(3) ?
C21 C22 C23 C24 . . . . -1.9(7) ?
C22 C23 C24 C25 . . . . 0.1(7) ?
C23 C24 C25 C20 . . . . 1.8(6) ?
C21 C20 C25 C24 . . . . -1.8(6) ?
Sb1 C20 C25 C24 . . . . -179.1(3) ?
C1 P2 C26 C27 . . . . -5.3(4) ?
C32 P2 C26 C27 . . . . 127.6(3) ?
C21 P2 C26 C27 . . . . -119.4(3) ?
C1 P2 C26 C31 . . . . 172.3(3) ?
C32 P2 C26 C31 . . . . -54.8(4) ?
C21 P2 C26 C31 . . . . 58.2(3) ?
C31 C26 C27 C28 . . . . 2.0(6) ?
P2 C26 C27 C28 . . . . 179.6(3) ?
C26 C27 C28 C29 . . . . -1.4(6) ?
C27 C28 C29 C30 . . . . 0.5(6) ?
C28 C29 C30 C31 . . . . -0.1(6) ?
C29 C30 C31 C26 . . . . 0.7(6) ?
C27 C26 C31 C30 . . . . -1.6(6) ?
P2 C26 C31 C30 . . . . -179.2(3) ?
C1 P2 C32 C37 . . . . 109.6(3) ?
C21 P2 C32 C37 . . . . -130.4(3) ?
C26 P2 C32 C37 . . . . -18.4(4) ?
C1 P2 C32 C33 . . . . -70.9(4) ?
C21 P2 C32 C33 . . . . 49.1(4) ?
C26 P2 C32 C33 . . . . 161.0(3) ?
C37 C32 C33 C34 . . . . 0.0(7) ?
P2 C32 C33 C34 . . . . -179.5(4) ?
C32 C33 C34 C35 . . . . 0.3(8) ?
C33 C34 C35 C36 . . . . 0.0(8) ?
C34 C35 C36 C37 . . . . -0.6(8) ?
C35 C36 C37 C32 . . . . 0.9(7) ?
C33 C32 C37 C36 . . . . -0.6(6) ?
P2 C32 C37 C36 . . . . 178.9(3) ?
